data_1525697
loop_
_publ_author_name
'Bontchev, R.P.'
'Jacobson, A.J.'
'Popov, V.N.'
'Gospodinov, M.M.'
'Skumryev, V.'
'Lorenz, B.'
'Iliev, M.N.'
'Litvinchuk, A.P.'
'Meng, R.L.'

_publ_section_title
;
 Crystal structure, electric and magnetic properties, and Raman
 spectroscopy of Gd3 Ru O7
;
_journal_name_full 'Physical Review, Serie 3. B - Condensed Matter (18,1978-)'
_journal_page_first 12235
_journal_page_last 12240
_journal_volume 62
_journal_year 2000
_chemical_formula_sum 'Gd3 O7 Ru'
_chemical_name_systematic 'Gd3 Ru O7'
_space_group_IT_number 63
_symmetry_space_group_name_Hall '-C 2c 2'
_symmetry_space_group_name_H-M 'C m c m'
_cell_angle_alpha 90
_cell_angle_beta 90
_cell_angle_gamma 90
_cell_formula_units_Z 4
_cell_length_a 10.643
_cell_length_b 7.345
_cell_length_c 7.38
_cell_volume 576.916
_citation_journal_id_ASTM PRBMDO
_cod_data_source_file Bontchev_PRBMDO_2000_477.cif
_cod_data_source_block Gd3O7Ru1
_cod_original_cell_volume 576.9155
_cod_original_formula_sum 'Gd3 O7 Ru1'
_cod_database_code 1525697

loop_
_symmetry_equiv_pos_as_xyz
x,y,z
-x,-y,z+1/2
x,-y,-z
-x,y,-z+1/2
-x,-y,-z
x,y,-z-1/2
-x,y,z
x,-y,z-1/2
x+1/2,y+1/2,z
-x+1/2,-y+1/2,z+1/2
x+1/2,-y+1/2,-z
-x+1/2,y+1/2,-z+1/2
-x+1/2,-y+1/2,-z
x+1/2,y+1/2,-z-1/2
-x+1/2,y+1/2,z
x+1/2,-y+1/2,z-1/2

loop_
_atom_site_label
_atom_site_type_symbol
_atom_site_fract_x
_atom_site_fract_y
_atom_site_fract_z
_atom_site_occupancy
_atom_site_U_iso_or_equiv
Ru1 Ru+5 0 0.5 0 1 0.0
O3 O-2 0 0.4149 0.25 1 0.0
Gd1 Gd+3 0 0 0 1 0.0
Gd2 Gd+3 0.2241 0.3024 0.25 1 0.0
O1 O-2 0.1282 0.3169 -0.041 1 0.0
O2 O-2 0.1335 0.0271 0.25 1 0.0
